data_4134126
loop_
_publ_author_name
'Liu, Wenqi'
'Bobbala, Sharan'
'Stern, Charlotte L.'
'Hornick, Jessica'
'Liu, Yugang'
'Enciso, Alan Enrique'
'Scott, Evan A.'
'Stoddart, J. Fraser'

_publ_section_title
;
 XCage: A Tricyclic Octacationic Receptor for Perylene Diimide with
 Picomolar Affinity in Water.
;
_journal_name_full 'Journal of the American Chemical Society'
_journal_paper_doi 10.1021/jacs.9b12982
_journal_year 2020
_chemical_formula_moiety 'C96 H76 N8, C20 H12, 8(C2 F3 O2), 4(C H4 O)'
_chemical_formula_sum 'C136 H104 F24 N8 O20'
_chemical_formula_weight 2626.27
_space_group_crystal_system triclinic
_space_group_IT_number 2
_space_group_name_Hall '-P 1'
_space_group_name_H-M_alt 'P -1'
_atom_sites_solution_hydrogens geom
_atom_sites_solution_primary dual
_audit_creation_date 2019-03-07
_audit_creation_method
;
Olex2 1.2
(compiled 2018.05.29 svn.r3508 for OlexSys, GUI svn.r5506)
;
_cell_angle_alpha 99.202(6)
_cell_angle_beta 99.067(6)
_cell_angle_gamma 104.442(6)
_cell_formula_units_Z 1
_cell_length_a 11.0308(14)
_cell_length_b 15.926(2)
_cell_length_c 19.347(3)
_cell_measurement_reflns_used 9988
_cell_measurement_temperature 100(2)
_cell_measurement_theta_max 63.691
_cell_measurement_theta_min 4.132
_cell_volume 3179.0(8)
_computing_cell_refinement 'SAINT V8.34A (Bruker, 2017)'
_computing_data_collection 'APEX2 V2017.3 (Bruker, 2017)'
_computing_data_reduction 'SAINT V8.38A (?, 2016)'
_computing_molecular_graphics 'Olex2 (Dolomanov et al., 2009)'
_computing_publication_material 'Olex2 (Dolomanov et al., 2009)'
_computing_structure_refinement 'XL (Sheldrick, 2008)'
_computing_structure_solution 'ShelXT (Sheldrick, 2015)'
_diffrn_ambient_temperature 99.99
_diffrn_detector_area_resol_mean 8
_diffrn_measured_fraction_theta_full 0.990
_diffrn_measured_fraction_theta_max 0.990
_diffrn_measurement_device_type 'Bruker Kappa APEX CCD area detector'
_diffrn_measurement_method '\f and \w scans'
_diffrn_radiation_monochromator 'MX optics'
_diffrn_radiation_type CuK\a
_diffrn_radiation_wavelength 1.54178
_diffrn_reflns_av_R_equivalents 0.0399
_diffrn_reflns_av_unetI/netI 0.0384
_diffrn_reflns_Laue_measured_fraction_full 0.990
_diffrn_reflns_Laue_measured_fraction_max 0.990
_diffrn_reflns_limit_h_max 12
_diffrn_reflns_limit_h_min -12
_diffrn_reflns_limit_k_max 18
_diffrn_reflns_limit_k_min -18
_diffrn_reflns_limit_l_max 22
_diffrn_reflns_limit_l_min -22
_diffrn_reflns_number 36937
_diffrn_reflns_point_group_measured_fraction_full 0.990
_diffrn_reflns_point_group_measured_fraction_max 0.990
_diffrn_reflns_theta_full 63.879
_diffrn_reflns_theta_max 63.879
_diffrn_reflns_theta_min 2.364
_diffrn_source microsource
_exptl_absorpt_coefficient_mu 0.998
_exptl_absorpt_correction_T_max 0.7524
_exptl_absorpt_correction_T_min 0.6076
_exptl_absorpt_correction_type multi-scan
_exptl_absorpt_process_details
'SADABS-2016/2 (Bruker,2016/2) was used for absorption correction. wR2(int) was 0.0878 before and 0.0530 after correction. The Ratio of minimum to maximum transmission is 0.8075. The \l/2 correction factor is Not present.'
_exptl_crystal_colour orange
_exptl_crystal_density_diffrn 1.372
_exptl_crystal_description needle
_exptl_crystal_F_000 1352
_exptl_crystal_recrystallization_method 'The material was recrystallised from --- by as supplied'
_exptl_crystal_size_max 0.27
_exptl_crystal_size_mid 0.068
_exptl_crystal_size_min 0.035
_refine_diff_density_max 1.126
_refine_diff_density_min -0.356
_refine_diff_density_rms 0.056
_refine_ls_extinction_method none
_refine_ls_goodness_of_fit_ref 1.033
_refine_ls_hydrogen_treatment constr
_refine_ls_matrix_type full
_refine_ls_number_parameters 915
_refine_ls_number_reflns 10415
_refine_ls_number_restraints 165
_refine_ls_restrained_S_all 1.030
_refine_ls_R_factor_all 0.0611
_refine_ls_R_factor_gt 0.0536
_refine_ls_shift/su_max 0.000
_refine_ls_shift/su_mean 0.000
_refine_ls_structure_factor_coef Fsqd
_refine_ls_weighting_details 'w=1/[\s^2^(Fo^2^)+(0.0753P)^2^+2.6318P] where P=(Fo^2^+2Fc^2^)/3'
_refine_ls_weighting_scheme calc
_refine_ls_wR_factor_gt 0.1439
_refine_ls_wR_factor_ref 0.1503
_reflns_Friedel_coverage 0.000
_reflns_number_gt 8911
_reflns_number_total 10415
_reflns_threshold_expression 'I > 2\s(I)'
_cod_data_source_file ja9b12982_si_004.cif
_cod_data_source_block cx1517
_cod_original_cell_volume 3179.0(7)
_cod_database_code 4134126
_shelx_shelxl_version_number 2017/1
_shelx_space_group_comment
;
The symmetry employed for this shelxl refinement is uniquely defined
by the following loop, which should always be used as a source of
symmetry information in preference to the above space-group names.
They are only intended as comments.
;
_shelx_estimated_absorpt_t_max 0.966
_shelx_estimated_absorpt_t_min 0.774
_olex2_refinement_description
;
1. Fixed Uiso
 At 1.2 times of:
  All C(H) groups, All C(H,H) groups
 At 1.5 times of:
  All C(H,H,H) groups, All O(H) groups
2. Rigid body (RIGU) restrains
 F10A, F10, C65, F11, F12, C66, O7, O8, O7A, O8A, C66A, C65A, F11A, F12A, C54,
 C49, C50, C54, C58, C51, C53, C55, C57, C52, C55, C53, C56, C56, C52, C57, C51,
  C58, C50
 with sigma for 1-2 distances of 0.004 and sigma for 1-3 distances of 0.004
3. Others
 Sof(F10A)=Sof(F11A)=Sof(F12A)=Sof(O7A)=Sof(O8A)=Sof(C65A)=Sof(C66A)=1-FVAR(1)
 Sof(F10)=Sof(F11)=Sof(F12)=Sof(O7)=Sof(O8)=Sof(C65)=Sof(C66)=FVAR(1)
4.a Secondary CH2 refined with riding coordinates:
 C12(H12A,H12B), C19(H19A,H19B), C36(H36A,H36B), C43(H43A,H43B)
4.b Aromatic/amide H refined with riding coordinates:
 C2(H2), C4(H4), C6(H6), C8(H8), C9(H9), C10(H10), C11(H11), C14(H14),
 C15(H15), C17(H17), C18(H18), C20(H20), C21(H21), C23(H23), C24(H24), C26(H26),
  C28(H28), C30(H30), C32(H32), C33(H33), C34(H34), C35(H35), C38(H38),
 C39(H39), C41(H41), C42(H42), C44(H44), C45(H45), C47(H47), C48(H48), C50(H50),
  C51(H51), C52(H52), C56(H56), C57(H57), C58(H58)
4.c Idealised Me refined as rotating group:
 C67(H67A,H67B,H67C), C68(H68A,H68B,H68C)
4.d Idealised tetrahedral OH refined as rotating group:
 O9(H9A), O10(H10A)
;
_olex2_date_sample_data_collection 2019-03-06
_olex2_date_sample_submission 2019-03-03
_olex2_diffrn_ambient_temperature_device 'Oxford Cryosystems'
_olex2_exptl_crystal_mounting_method 'The crystal was mounted on a MITIGEN holder with Paratone oil'
_olex2_submission_original_sample_id cx1517
_olex2_submission_special_instructions 'No special instructions were received'

loop_
_space_group_symop_operation_xyz
'x, y, z'
'-x, -y, -z'

loop_
_atom_site_label
_atom_site_type_symbol
_atom_site_fract_x
_atom_site_fract_y
_atom_site_fract_z
_atom_site_U_iso_or_equiv
_atom_site_adp_type
_atom_site_occupancy
_atom_site_site_symmetry_order
_atom_site_calc_flag
_atom_site_refinement_flags_posn
_atom_site_refinement_flags_adp
_atom_site_refinement_flags_occupancy
_atom_site_disorder_assembly
_atom_site_disorder_group
N1 N 0.56515(16) 0.89116(11) 0.71106(9) 0.0237(4) Uani 1 1 d . . . . .
N2 N 0.03721(17) 0.84889(11) 0.83080(9) 0.0251(4) Uani 1 1 d . . . . .
N3 N -0.08816(19) 0.20949(12) 0.78229(11) 0.0323(4) Uani 1 1 d . . . . .
N4 N 0.43962(18) 0.24839(12) 0.66770(10) 0.0278(4) Uani 1 1 d . . . . .
C1 C 0.43900(19) 0.62791(13) 0.58815(11) 0.0227(4) Uani 1 1 d . . . . .
C2 C 0.4564(2) 0.55585(14) 0.61690(11) 0.0235(4) Uani 1 1 d . . . . .
H2 H 0.504396 0.565519 0.664180 0.028 Uiso 1 1 calc R . . . .
C3 C 0.4037(2) 0.46957(13) 0.57665(11) 0.0226(4) Uani 1 1 d . . . . .
C4 C 0.3347(2) 0.45656(13) 0.50686(11) 0.0228(4) Uani 1 1 d . . . . .
H4 H 0.298241 0.397820 0.479616 0.027 Uiso 1 1 calc R . . . .
C5 C 0.31777(19) 0.52785(13) 0.47585(11) 0.0221(4) Uani 1 1 d . . . . .
C6 C 0.36988(19) 0.61305(13) 0.51812(11) 0.0231(4) Uani 1 1 d . . . . .
H6 H 0.358057 0.662314 0.498768 0.028 Uiso 1 1 calc R . . . .
C7 C 0.49021(19) 0.71939(14) 0.63161(11) 0.0235(4) Uani 1 1 d . . . . .
C8 C 0.5202(2) 0.73697(14) 0.70659(12) 0.0272(5) Uani 1 1 d . . . . .
H8 H 0.515086 0.689353 0.730984 0.033 Uiso 1 1 calc R . . . .
C9 C 0.5568(2) 0.82250(14) 0.74482(12) 0.0284(5) Uani 1 1 d . . . . .
H9 H 0.576549 0.833723 0.795630 0.034 Uiso 1 1 calc R . . . .
C10 C 0.5442(2) 0.87693(14) 0.63946(12) 0.0250(5) Uani 1 1 d . . . . .
H10 H 0.555030 0.925938 0.616466 0.030 Uiso 1 1 calc R . . . .
C11 C 0.5072(2) 0.79240(14) 0.59907(12) 0.0258(5) Uani 1 1 d . . . . .
H11 H 0.492989 0.783431 0.548374 0.031 Uiso 1 1 calc R . . . .
C12 C 0.5815(2) 0.98100(13) 0.75377(12) 0.0261(5) Uani 1 1 d . . . . .
H12A H 0.595433 1.025425 0.723275 0.031 Uiso 1 1 calc R . . . .
H12B H 0.656725 0.996982 0.793700 0.031 Uiso 1 1 calc R . . . .
C13 C 0.4617(2) 0.98010(13) 0.78284(12) 0.0252(5) Uani 1 1 d . . . . .
C14 C 0.4670(2) 0.99921(14) 0.85600(12) 0.0296(5) Uani 1 1 d . . . . .
H14 H 0.547533 1.019375 0.888379 0.036 Uiso 1 1 calc R . . . .
C15 C 0.3545(2) 0.98889(14) 0.88207(12) 0.0303(5) Uani 1 1 d . . . . .
H15 H 0.358640 1.001661 0.932206 0.036 Uiso 1 1 calc R . . . .
C16 C 0.2366(2) 0.96004(13) 0.83515(12) 0.0254(5) Uani 1 1 d . . . . .
C17 C 0.2319(2) 0.94385(13) 0.76162(12) 0.0264(5) Uani 1 1 d . . . . .
H17 H 0.151605 0.925806 0.729076 0.032 Uiso 1 1 calc R . . . .
C18 C 0.3434(2) 0.95392(13) 0.73595(12) 0.0261(5) Uani 1 1 d . . . . .
H18 H 0.339307 0.942874 0.685783 0.031 Uiso 1 1 calc R . . . .
C19 C 0.1145(2) 0.94165(13) 0.86352(12) 0.0266(5) Uani 1 1 d . . . . .
H19A H 0.134941 0.949690 0.916272 0.032 Uiso 1 1 calc R . . . .
H19B H 0.065517 0.983405 0.851186 0.032 Uiso 1 1 calc R . . . .
C20 C 0.0847(2) 0.78271(15) 0.84744(13) 0.0358(6) Uani 1 1 d . . . . .
H20 H 0.159113 0.795826 0.884012 0.043 Uiso 1 1 calc R . . . .
C21 C 0.0267(2) 0.69698(15) 0.81221(13) 0.0360(6) Uani 1 1 d . . . . .
H21 H 0.060573 0.650910 0.824832 0.043 Uiso 1 1 calc R . . . .
C22 C -0.0820(2) 0.67664(14) 0.75776(12) 0.0259(5) Uani 1 1 d . . . . .
C23 C -0.1306(2) 0.74608(14) 0.74423(12) 0.0264(5) Uani 1 1 d . . . . .
H23 H -0.206731 0.734572 0.709184 0.032 Uiso 1 1 calc R . . . .
C24 C -0.0696(2) 0.83154(14) 0.78111(12) 0.0270(5) Uani 1 1 d . . . . .
H24 H -0.103717 0.878519 0.771134 0.032 Uiso 1 1 calc R . . . .
C25 C -0.1377(2) 0.58552(14) 0.71446(12) 0.0245(4) Uani 1 1 d . . . . .
C26 C -0.1225(2) 0.51333(14) 0.74341(12) 0.0263(5) Uani 1 1 d . . . . .
H26 H -0.080804 0.522464 0.791986 0.032 Uiso 1 1 calc R . . . .
C27 C -0.1679(2) 0.42781(14) 0.70167(12) 0.0251(5) Uani 1 1 d . . . . .
C28 C -0.2301(2) 0.41536(14) 0.63029(12) 0.0243(4) Uani 1 1 d . . . . .
H28 H -0.260446 0.357075 0.601663 0.029 Uiso 1 1 calc R . . . .
C29 C -0.24868(19) 0.48661(13) 0.59999(11) 0.0225(4) Uani 1 1 d . . . . .
C30 C -0.2009(2) 0.57174(13) 0.64335(12) 0.0236(4) Uani 1 1 d . . . . .
H30 H -0.211765 0.621213 0.623991 0.028 Uiso 1 1 calc R . . . .
C31 C -0.1450(2) 0.35177(14) 0.73195(12) 0.0275(5) Uani 1 1 d . . . . .
C32 C -0.0518(2) 0.36425(16) 0.79368(13) 0.0357(5) Uani 1 1 d . . . . .
H32 H -0.006322 0.422620 0.819203 0.043 Uiso 1 1 calc R . . . .
C33 C -0.0258(3) 0.29305(16) 0.81752(14) 0.0394(6) Uani 1 1 d . . . . .
H33 H 0.037376 0.302688 0.859696 0.047 Uiso 1 1 calc R . . . .
C34 C -0.1813(2) 0.19517(15) 0.72441(13) 0.0320(5) Uani 1 1 d . . . . .
H34 H -0.226415 0.136062 0.700495 0.038 Uiso 1 1 calc R . . . .
C35 C -0.2125(2) 0.26442(14) 0.69918(13) 0.0298(5) Uani 1 1 d . . . . .
H35 H -0.280665 0.252762 0.659061 0.036 Uiso 1 1 calc R . . . .
C36 C -0.0433(2) 0.13460(15) 0.80408(15) 0.0369(6) Uani 1 1 d . . . . .
H36A H -0.108337 0.077462 0.781825 0.044 Uiso 1 1 calc R . . . .
H36B H -0.029484 0.141252 0.856717 0.044 Uiso 1 1 calc R . . . .
C37 C 0.0802(2) 0.13620(14) 0.77965(13) 0.0310(5) Uani 1 1 d . . . . .
C38 C 0.1972(2) 0.17250(15) 0.82712(13) 0.0316(5) Uani 1 1 d . . . . .
H38 H 0.199755 0.191475 0.876589 0.038 Uiso 1 1 calc R . . . .
C39 C 0.3105(2) 0.18115(14) 0.80246(13) 0.0305(5) Uani 1 1 d . . . . .
H39 H 0.390259 0.206092 0.835171 0.037 Uiso 1 1 calc R . . . .
C40 C 0.3077(2) 0.15357(14) 0.73035(12) 0.0288(5) Uani 1 1 d . . . . .
C41 C 0.1902(2) 0.11446(15) 0.68328(13) 0.0336(5) Uani 1 1 d . . . . .
H41 H 0.187460 0.093723 0.634059 0.040 Uiso 1 1 calc R . . . .
C42 C 0.0778(2) 0.10571(15) 0.70772(13) 0.0347(5) Uani 1 1 d . . . . .
H42 H -0.001864 0.078683 0.675270 0.042 Uiso 1 1 calc R . . . .
C43 C 0.4298(2) 0.17007(15) 0.70241(13) 0.0312(5) Uani 1 1 d . . . . .
H43A H 0.504308 0.182104 0.742231 0.037 Uiso 1 1 calc R . . . .
H43B H 0.428649 0.117288 0.667168 0.037 Uiso 1 1 calc R . . . .
C44 C 0.4783(2) 0.33051(15) 0.70954(13) 0.0319(5) Uani 1 1 d . . . . .
H44 H 0.511385 0.338159 0.759235 0.038 Uiso 1 1 calc R . . . .
C45 C 0.4703(2) 0.40297(15) 0.68125(12) 0.0309(5) Uani 1 1 d . . . . .
H45 H 0.498958 0.460376 0.711345 0.037 Uiso 1 1 calc R . . . .
C46 C 0.4201(2) 0.39306(14) 0.60816(12) 0.0238(4) Uani 1 1 d . . . . .
C47 C 0.3842(2) 0.30720(14) 0.56626(12) 0.0274(5) Uani 1 1 d . . . . .
H47 H 0.352139 0.297469 0.516236 0.033 Uiso 1 1 calc R . . . .
C48 C 0.3951(2) 0.23688(14) 0.59737(12) 0.0285(5) Uani 1 1 d . . . . .
H48 H 0.370519 0.178918 0.568330 0.034 Uiso 1 1 calc R . . . .
C49 C 0.1353(4) 0.5216(2) 0.6441(3) 0.0878(14) Uani 1 1 d . U . . .
C50 C 0.1490(4) 0.4462(2) 0.6702(3) 0.0903(14) Uani 1 1 d . U . . .
H50 H 0.194473 0.452742 0.717637 0.108 Uiso 1 1 calc R . . . .
C51 C 0.0970(4) 0.3632(3) 0.6275(4) 0.0962(16) Uani 1 1 d . U . . .
H51 H 0.106511 0.312701 0.645711 0.115 Uiso 1 1 calc R . . . .
C52 C 0.0300(4) 0.3521(2) 0.5574(3) 0.0891(15) Uani 1 1 d . U . . .
H52 H -0.005633 0.293897 0.529123 0.107 Uiso 1 1 calc R . . . .
C53 C 0.0140(4) 0.4237(2) 0.5278(3) 0.0820(14) Uani 1 1 d . U . . .
C54 C 0.0678(4) 0.5111(2) 0.5727(3) 0.0817(13) Uani 1 1 d . U . . .
C55 C 0.0554(4) 0.5874(2) 0.5458(3) 0.0804(14) Uani 1 1 d . U . . .
C56 C 0.1095(4) 0.6704(2) 0.5920(3) 0.0901(15) Uani 1 1 d . U . . .
H56 H 0.101082 0.721885 0.575159 0.108 Uiso 1 1 calc R . . . .
C57 C 0.1751(4) 0.6801(2) 0.6619(4) 0.0953(16) Uani 1 1 d . U . . .
H57 H 0.211107 0.737519 0.691573 0.114 Uiso 1 1 calc R . . . .
C58 C 0.1876(4) 0.6076(2) 0.6872(3) 0.0910(14) Uani 1 1 d . U . . .
H58 H 0.232321 0.614732 0.734887 0.109 Uiso 1 1 calc R . . . .
F1 F 0.10803(14) 0.16151(10) 0.50662(7) 0.0438(4) Uani 1 1 d . . . . .
F2 F 0.04328(15) 0.03243(9) 0.43893(8) 0.0424(4) Uani 1 1 d . . . . .
F3 F -0.04144(14) 0.13359(11) 0.41285(8) 0.0458(4) Uani 1 1 d . . . . .
O1 O 0.22641(16) 0.22960(11) 0.40849(9) 0.0377(4) Uani 1 1 d . . . . .
O2 O 0.17079(16) 0.09090(11) 0.34067(9) 0.0372(4) Uani 1 1 d . . . . .
C59 C 0.0706(2) 0.11828(15) 0.43780(12) 0.0302(5) Uani 1 1 d . . . . .
C60 C 0.1675(2) 0.14880(15) 0.39102(12) 0.0307(5) Uani 1 1 d . . . . .
F4 F 0.69800(15) 0.08399(12) 0.44893(8) 0.0538(4) Uani 1 1 d . . . . .
F5 F 0.68603(15) -0.01915(9) 0.50914(9) 0.0485(4) Uani 1 1 d . . . . .
F6 F 0.83244(13) 0.10548(10) 0.54800(8) 0.0430(4) Uani 1 1 d . . . . .
O3 O 0.58529(16) 0.06718(11) 0.60421(9) 0.0370(4) Uani 1 1 d . . . . .
O4 O 0.61119(17) 0.18078(11) 0.54738(9) 0.0380(4) Uani 1 1 d . . . . .
C61 C 0.7090(2) 0.06877(16) 0.51528(13) 0.0347(5) Uani 1 1 d . . . . .
C62 C 0.6237(2) 0.10863(14) 0.55910(12) 0.0288(5) Uani 1 1 d . . . . .
F7 F 0.7675(3) 0.81689(11) 0.90900(10) 0.0870(8) Uani 1 1 d . . . . .
F8 F 0.76248(16) 0.88215(10) 1.01301(8) 0.0484(4) Uani 1 1 d . . . . .
F9 F 0.93836(19) 0.89743(15) 0.97871(14) 0.0802(7) Uani 1 1 d . . . . .
O5 O 0.82710(17) 0.97156(11) 0.86534(9) 0.0374(4) Uani 1 1 d . . . . .
O6 O 0.76430(17) 1.02846(11) 0.96336(9) 0.0365(4) Uani 1 1 d . . . . .
C63 C 0.8158(2) 0.89186(16) 0.95702(13) 0.0347(5) Uani 1 1 d . . . . .
C64 C 0.8008(2) 0.97280(15) 0.92507(12) 0.0299(5) Uani 1 1 d . . . . .
F10 F 0.4260(5) 0.4794(4) 0.9235(5) 0.200(4) Uani 0.720(5) 1 d . U P A 1
F11 F 0.2377(4) 0.4130(3) 0.9228(2) 0.1017(13) Uani 0.720(5) 1 d . U P A 1
F12 F 0.2977(8) 0.4043(3) 0.8271(4) 0.148(2) Uani 0.720(5) 1 d . U P A 1
O7 O 0.1588(4) 0.5441(3) 0.8799(3) 0.1034(17) Uani 0.720(5) 1 d . U P A 1
O8 O 0.3498(6) 0.6048(3) 0.8603(4) 0.110(2) Uani 0.720(5) 1 d . U P A 1
C65 C 0.3084(6) 0.4641(5) 0.8907(5) 0.089(2) Uani 0.720(5) 1 d . U P A 1
C66 C 0.2701(8) 0.5450(4) 0.8745(3) 0.0702(16) Uani 0.720(5) 1 d . U P A 1
F10A F 0.5016(14) 0.4753(8) 0.9511(8) 0.140(5) Uani 0.280(5) 1 d . U P A 2
F11A F 0.3458(12) 0.3637(6) 0.9461(5) 0.112(4) Uani 0.280(5) 1 d . U P A 2
F12A F 0.3976(18) 0.4064(13) 0.8535(7) 0.143(5) Uani 0.280(5) 1 d . U P A 2
O7A O 0.1950(15) 0.4678(11) 0.9416(7) 0.122(5) Uani 0.280(5) 1 d . U P A 2
O8A O 0.3410(12) 0.5728(13) 0.8880(8) 0.086(4) Uani 0.280(5) 1 d . U P A 2
C65A C 0.3642(17) 0.4215(9) 0.9145(9) 0.075(4) Uani 0.280(5) 1 d . U P A 2
C66A C 0.267(3) 0.475(3) 0.9027(19) 0.160(11) Uani 0.280(5) 1 d . U P A 2
O9 O 0.6467(2) 0.27748(15) 0.85313(12) 0.0623(6) Uani 1 1 d . . . . .
H9A H 0.683623 0.243820 0.871648 0.093 Uiso 1 1 calc GR . . . .
C67 C 0.6773(5) 0.3575(3) 0.8994(3) 0.1105(19) Uani 1 1 d . . . . .
H67A H 0.665241 0.403067 0.872598 0.166 Uiso 1 1 calc GR . . . .
H67B H 0.766755 0.372859 0.924461 0.166 Uiso 1 1 calc GR . . . .
H67C H 0.621690 0.353869 0.934286 0.166 Uiso 1 1 calc GR . . . .
O10 O 0.5417(3) 0.58563(16) 0.80511(12) 0.0838(9) Uani 1 1 d . . . . .
H10A H 0.480202 0.588219 0.825250 0.126 Uiso 1 1 calc GR . . . .
C68 C 0.6525(4) 0.5978(2) 0.8572(2) 0.0767(11) Uani 1 1 d . . . . .
H68A H 0.679678 0.543463 0.851946 0.115 Uiso 1 1 calc GR . . . .
H68B H 0.634084 0.611537 0.905010 0.115 Uiso 1 1 calc GR . . . .
H68C H 0.720957 0.646938 0.851030 0.115 Uiso 1 1 calc GR . . . .

loop_
_atom_site_aniso_label
_atom_site_aniso_U_11
_atom_site_aniso_U_22
_atom_site_aniso_U_33
_atom_site_aniso_U_23
_atom_site_aniso_U_13
_atom_site_aniso_U_12
N1 0.0225(9) 0.0180(8) 0.0288(10) 0.0028(7) 0.0057(7) 0.0036(7)
N2 0.0285(10) 0.0195(9) 0.0265(9) 0.0033(7) 0.0060(8) 0.0060(7)
N3 0.0320(11) 0.0250(10) 0.0425(12) 0.0151(8) 0.0065(9) 0.0086(8)
N4 0.0316(10) 0.0213(9) 0.0339(10) 0.0093(8) 0.0085(8) 0.0105(8)
C1 0.0225(11) 0.0192(10) 0.0284(11) 0.0050(8) 0.0099(9) 0.0065(8)
C2 0.0245(11) 0.0229(11) 0.0249(11) 0.0050(8) 0.0086(8) 0.0079(8)
C3 0.0224(10) 0.0195(10) 0.0287(11) 0.0064(8) 0.0108(9) 0.0070(8)
C4 0.0247(11) 0.0167(10) 0.0285(11) 0.0051(8) 0.0095(9) 0.0057(8)
C5 0.0207(10) 0.0195(10) 0.0284(11) 0.0058(8) 0.0103(8) 0.0063(8)
C6 0.0233(11) 0.0185(10) 0.0299(11) 0.0072(8) 0.0100(9) 0.0062(8)
C7 0.0207(10) 0.0212(10) 0.0293(11) 0.0043(9) 0.0072(8) 0.0068(8)
C8 0.0319(12) 0.0192(10) 0.0303(12) 0.0066(9) 0.0052(9) 0.0064(9)
C9 0.0341(12) 0.0246(11) 0.0253(11) 0.0065(9) 0.0023(9) 0.0077(9)
C10 0.0270(11) 0.0214(10) 0.0278(11) 0.0068(9) 0.0081(9) 0.0062(9)
C11 0.0293(12) 0.0216(10) 0.0269(11) 0.0047(9) 0.0080(9) 0.0065(9)
C12 0.0294(12) 0.0161(10) 0.0295(11) 0.0019(8) 0.0046(9) 0.0032(8)
C13 0.0296(11) 0.0129(9) 0.0313(12) 0.0021(8) 0.0060(9) 0.0044(8)
C14 0.0286(12) 0.0249(11) 0.0296(12) -0.0010(9) 0.0014(9) 0.0042(9)
C15 0.0361(13) 0.0258(11) 0.0250(11) -0.0007(9) 0.0039(10) 0.0069(9)
C16 0.0325(12) 0.0146(9) 0.0282(11) 0.0024(8) 0.0056(9) 0.0067(8)
C17 0.0290(12) 0.0183(10) 0.0301(12) 0.0044(9) 0.0024(9) 0.0058(9)
C18 0.0344(12) 0.0193(10) 0.0241(11) 0.0041(8) 0.0053(9) 0.0071(9)
C19 0.0314(12) 0.0180(10) 0.0280(11) 0.0005(8) 0.0053(9) 0.0058(9)
C20 0.0380(13) 0.0261(12) 0.0376(13) 0.0075(10) -0.0081(10) 0.0080(10)
C21 0.0419(14) 0.0205(11) 0.0402(14) 0.0071(10) -0.0058(11) 0.0075(10)
C22 0.0281(11) 0.0225(11) 0.0273(11) 0.0068(9) 0.0069(9) 0.0056(9)
C23 0.0264(11) 0.0245(11) 0.0273(11) 0.0017(9) 0.0040(9) 0.0088(9)
C24 0.0302(12) 0.0244(11) 0.0274(11) 0.0028(9) 0.0052(9) 0.0118(9)
C25 0.0224(11) 0.0214(10) 0.0304(12) 0.0057(9) 0.0067(9) 0.0064(8)
C26 0.0235(11) 0.0240(11) 0.0294(12) 0.0066(9) 0.0028(9) 0.0044(9)
C27 0.0213(11) 0.0211(10) 0.0331(12) 0.0080(9) 0.0063(9) 0.0044(8)
C28 0.0216(11) 0.0182(10) 0.0318(12) 0.0044(9) 0.0061(9) 0.0033(8)
C29 0.0185(10) 0.0210(10) 0.0293(11) 0.0068(8) 0.0085(8) 0.0049(8)
C30 0.0237(11) 0.0182(10) 0.0301(11) 0.0061(8) 0.0073(9) 0.0065(8)
C31 0.0257(11) 0.0239(11) 0.0341(12) 0.0092(9) 0.0079(9) 0.0061(9)
C32 0.0403(14) 0.0242(12) 0.0382(13) 0.0080(10) -0.0010(11) 0.0062(10)
C33 0.0432(14) 0.0305(13) 0.0416(14) 0.0126(11) -0.0039(11) 0.0096(11)
C34 0.0288(12) 0.0237(11) 0.0414(14) 0.0095(10) 0.0056(10) 0.0029(9)
C35 0.0277(12) 0.0224(11) 0.0376(13) 0.0094(9) 0.0038(10) 0.0043(9)
C36 0.0363(13) 0.0253(12) 0.0526(16) 0.0207(11) 0.0068(11) 0.0088(10)
C37 0.0330(12) 0.0192(10) 0.0423(14) 0.0156(10) 0.0045(10) 0.0063(9)
C38 0.0396(13) 0.0247(11) 0.0317(12) 0.0126(9) 0.0051(10) 0.0088(10)
C39 0.0335(13) 0.0222(11) 0.0342(13) 0.0113(9) 0.0007(10) 0.0052(9)
C40 0.0365(13) 0.0169(10) 0.0346(12) 0.0104(9) 0.0043(10) 0.0090(9)
C41 0.0427(14) 0.0231(11) 0.0326(13) 0.0049(9) 0.0013(10) 0.0097(10)
C42 0.0344(13) 0.0233(11) 0.0412(14) 0.0067(10) -0.0035(10) 0.0060(10)
C43 0.0400(13) 0.0225(11) 0.0361(13) 0.0126(9) 0.0082(10) 0.0136(10)
C44 0.0383(13) 0.0280(12) 0.0288(12) 0.0074(9) 0.0045(10) 0.0092(10)
C45 0.0385(13) 0.0200(11) 0.0323(12) 0.0041(9) 0.0051(10) 0.0070(9)
C46 0.0226(11) 0.0208(10) 0.0301(11) 0.0061(9) 0.0096(9) 0.0068(8)
C47 0.0322(12) 0.0229(11) 0.0287(12) 0.0062(9) 0.0077(9) 0.0094(9)
C48 0.0337(12) 0.0216(11) 0.0309(12) 0.0040(9) 0.0081(10) 0.0093(9)
C49 0.054(2) 0.0421(18) 0.188(4) 0.024(2) 0.078(3) 0.0178(16)
C50 0.063(2) 0.057(2) 0.178(4) 0.033(2) 0.079(3) 0.0255(17)
C51 0.075(3) 0.046(2) 0.200(5) 0.040(3) 0.091(3) 0.0295(19)
C52 0.066(2) 0.0302(16) 0.194(5) 0.025(2) 0.084(3) 0.0180(16)
C53 0.053(2) 0.0276(15) 0.188(5) 0.023(2) 0.081(3) 0.0167(14)
C54 0.049(2) 0.0304(16) 0.187(4) 0.023(2) 0.079(2) 0.0157(14)
C55 0.049(2) 0.0269(15) 0.184(4) 0.022(2) 0.077(3) 0.0135(13)
C56 0.056(2) 0.0289(16) 0.203(5) 0.021(2) 0.080(3) 0.0145(15)
C57 0.054(2) 0.0410(19) 0.199(5) 0.008(3) 0.071(3) 0.0112(17)
C58 0.055(2) 0.050(2) 0.180(4) 0.012(2) 0.072(3) 0.0147(16)
F1 0.0449(9) 0.0446(8) 0.0325(8) -0.0045(6) 0.0108(6) 0.0020(7)
F2 0.0569(9) 0.0285(7) 0.0449(8) 0.0102(6) 0.0179(7) 0.0117(6)
F3 0.0336(8) 0.0567(9) 0.0543(9) 0.0183(7) 0.0117(7) 0.0201(7)
O1 0.0381(9) 0.0348(9) 0.0362(9) 0.0086(7) 0.0043(7) 0.0044(7)
O2 0.0371(9) 0.0427(10) 0.0331(9) 0.0042(8) 0.0083(7) 0.0151(8)
C59 0.0306(12) 0.0253(11) 0.0327(12) 0.0021(9) 0.0030(10) 0.0087(9)
C60 0.0281(12) 0.0339(13) 0.0304(12) 0.0070(10) 0.0030(9) 0.0110(10)
F4 0.0472(9) 0.0847(12) 0.0351(8) 0.0174(8) 0.0123(7) 0.0231(9)
F5 0.0501(9) 0.0326(8) 0.0579(10) -0.0061(7) 0.0070(7) 0.0153(7)
F6 0.0288(7) 0.0471(8) 0.0494(9) 0.0061(7) 0.0043(6) 0.0091(6)
O3 0.0428(10) 0.0292(8) 0.0426(10) 0.0136(7) 0.0157(8) 0.0087(7)
O4 0.0453(10) 0.0274(9) 0.0419(10) 0.0113(7) 0.0032(8) 0.0124(7)
C61 0.0309(13) 0.0353(13) 0.0343(13) 0.0049(10) 0.0020(10) 0.0075(10)
C62 0.0287(12) 0.0228(11) 0.0321(12) 0.0058(9) 0.0028(9) 0.0046(9)
F7 0.182(2) 0.0271(8) 0.0446(10) 0.0032(7) 0.0305(12) 0.0145(11)
F8 0.0698(11) 0.0457(9) 0.0413(9) 0.0194(7) 0.0251(8) 0.0222(8)
F9 0.0593(12) 0.0875(14) 0.1287(19) 0.0725(14) 0.0326(12) 0.0439(11)
O5 0.0475(10) 0.0394(9) 0.0296(9) 0.0096(7) 0.0118(7) 0.0165(8)
O6 0.0448(10) 0.0369(9) 0.0320(9) 0.0062(7) 0.0096(7) 0.0186(8)
C63 0.0431(14) 0.0309(12) 0.0324(13) 0.0057(10) 0.0133(11) 0.0119(10)
C64 0.0285(12) 0.0315(12) 0.0269(12) 0.0024(9) 0.0034(9) 0.0072(10)
F10 0.077(3) 0.146(5) 0.352(10) 0.137(6) -0.065(5) 0.003(3)
F11 0.101(3) 0.082(3) 0.116(3) 0.022(2) 0.010(2) 0.020(2)
F12 0.236(7) 0.093(3) 0.171(5) 0.046(3) 0.101(5) 0.095(4)
O7 0.080(3) 0.066(2) 0.141(4) -0.015(2) -0.022(2) 0.029(2)
O8 0.087(3) 0.071(3) 0.161(6) 0.062(3) -0.019(3) 0.008(2)
C65 0.050(3) 0.077(4) 0.143(6) 0.045(4) 0.004(4) 0.020(3)
C66 0.059(3) 0.051(3) 0.082(4) -0.003(2) -0.007(3) 0.006(3)
F10A 0.112(8) 0.110(8) 0.181(12) 0.012(8) -0.008(8) 0.038(6)
F11A 0.183(11) 0.078(6) 0.094(7) 0.030(5) 0.063(7) 0.042(6)
F12A 0.158(13) 0.202(16) 0.092(7) 0.041(8) 0.067(8) 0.058(11)
O7A 0.136(11) 0.133(12) 0.114(10) 0.021(8) 0.077(9) 0.041(9)
O8A 0.033(6) 0.121(11) 0.101(10) 0.000(8) 0.015(6) 0.030(7)
C65A 0.090(9) 0.039(6) 0.083(8) 0.005(5) 0.031(7) -0.011(6)
C66A 0.144(17) 0.24(2) 0.21(2) 0.18(2) 0.131(17) 0.118(15)
O9 0.0573(13) 0.0606(14) 0.0601(14) 0.0167(11) -0.0077(10) 0.0105(11)
C67 0.133(4) 0.064(3) 0.109(4) -0.012(2) -0.049(3) 0.048(3)
O10 0.160(3) 0.0475(13) 0.0364(12) 0.0086(10) 0.0068(15) 0.0244(16)
C68 0.102(3) 0.052(2) 0.076(3) 0.0093(18) 0.041(2) 0.0088(19)

loop_
_atom_type_symbol
_atom_type_description
_atom_type_scat_dispersion_real
_atom_type_scat_dispersion_imag
_atom_type_scat_source
C C 0.0181 0.0091 'International Tables Vol C Tables 4.2.6.8 and 6.1.1.4'
H H 0.0000 0.0000 'International Tables Vol C Tables 4.2.6.8 and 6.1.1.4'
F F 0.0727 0.0534 'International Tables Vol C Tables 4.2.6.8 and 6.1.1.4'
N N 0.0311 0.0180 'International Tables Vol C Tables 4.2.6.8 and 6.1.1.4'
O O 0.0492 0.0322 'International Tables Vol C Tables 4.2.6.8 and 6.1.1.4'

loop_
_geom_angle_atom_site_label_1
_geom_angle_atom_site_label_2
_geom_angle_atom_site_label_3
_geom_angle
_geom_angle_site_symmetry_3
C9 N1 C12 118.89(18) .
C10 N1 C9 120.47(18) .
C10 N1 C12 120.18(17) .
C20 N2 C19 117.96(18) .
C24 N2 C19 121.11(18) .
C24 N2 C20 120.61(19) .
C33 N3 C36 119.1(2) .
C34 N3 C33 119.80(19) .
C34 N3 C36 120.9(2) .
C44 N4 C43 118.89(19) .
C48 N4 C43 120.35(18) .
C48 N4 C44 120.18(19) .
C2 C1 C6 119.33(19) .
C2 C1 C7 120.68(19) .
C6 C1 C7 119.97(18) .
C1 C2 H2 119.8 .
C1 C2 C3 120.4(2) .
C3 C2 H2 119.8 .
C2 C3 C4 119.07(19) .
C2 C3 C46 120.14(19) .
C4 C3 C46 120.78(19) .
C3 C4 H4 119.1 .
C3 C4 C5 121.87(19) .
C5 C4 H4 119.1 .
C4 C5 C29 121.42(18) 2_566
C6 C5 C4 117.43(19) .
C6 C5 C29 121.14(18) 2_566
C1 C6 H6 119.1 .
C5 C6 C1 121.85(19) .
C5 C6 H6 119.1 .
C8 C7 C1 122.17(19) .
C11 C7 C1 120.85(19) .
C11 C7 C8 116.95(19) .
C7 C8 H8 119.9 .
C9 C8 C7 120.3(2) .
C9 C8 H8 119.9 .
N1 C9 C8 120.7(2) .
N1 C9 H9 119.6 .
C8 C9 H9 119.6 .
N1 C10 H10 119.7 .
N1 C10 C11 120.67(19) .
C11 C10 H10 119.7 .
C7 C11 H11 119.6 .
C10 C11 C7 120.7(2) .
C10 C11 H11 119.6 .
N1 C12 H12A 110.0 .
N1 C12 H12B 110.0 .
N1 C12 C13 108.33(16) .
H12A C12 H12B 108.4 .
C13 C12 H12A 110.0 .
C13 C12 H12B 110.0 .
C14 C13 C12 120.9(2) .
C14 C13 C18 119.3(2) .
C18 C13 C12 119.6(2) .
C13 C14 H14 119.9 .
C13 C14 C15 120.2(2) .
C15 C14 H14 119.9 .
C14 C15 H15 119.8 .
C16 C15 C14 120.3(2) .
C16 C15 H15 119.8 .
C15 C16 C17 119.3(2) .
C15 C16 C19 120.2(2) .
C17 C16 C19 120.4(2) .
C16 C17 H17 119.9 .
C18 C17 C16 120.3(2) .
C18 C17 H17 119.9 .
C13 C18 H18 119.7 .
C17 C18 C13 120.6(2) .
C17 C18 H18 119.7 .
N2 C19 C16 108.50(17) .
N2 C19 H19A 110.0 .
N2 C19 H19B 110.0 .
C16 C19 H19A 110.0 .
C16 C19 H19B 110.0 .
H19A C19 H19B 108.4 .
N2 C20 H20 119.7 .
N2 C20 C21 120.6(2) .
C21 C20 H20 119.7 .
C20 C21 H21 119.8 .
C20 C21 C22 120.4(2) .
C22 C21 H21 119.8 .
C21 C22 C25 120.79(19) .
C23 C22 C21 117.1(2) .
C23 C22 C25 122.0(2) .
C22 C23 H23 119.7 .
C24 C23 C22 120.6(2) .
C24 C23 H23 119.7 .
N2 C24 C23 120.50(19) .
N2 C24 H24 119.7 .
C23 C24 H24 119.7 .
C26 C25 C22 120.1(2) .
C26 C25 C30 119.64(19) .
C30 C25 C22 120.19(19) .
C25 C26 H26 119.8 .
C25 C26 C27 120.5(2) .
C27 C26 H26 119.8 .
C26 C27 C28 119.08(19) .
C26 C27 C31 120.0(2) .
C28 C27 C31 120.86(19) .
C27 C28 H28 119.1 .
C27 C28 C29 121.75(19) .
C29 C28 H28 119.1 .
C28 C29 C5 121.19(18) 2_566
C30 C29 C5 121.19(18) 2_566
C30 C29 C28 117.62(19) .
C25 C30 C29 121.44(19) .
C25 C30 H30 119.3 .
C29 C30 H30 119.3 .
C32 C31 C27 121.5(2) .
C35 C31 C27 121.8(2) .
C35 C31 C32 116.7(2) .
C31 C32 H32 119.8 .
C33 C32 C31 120.5(2) .
C33 C32 H32 119.8 .
N3 C33 C32 121.2(2) .
N3 C33 H33 119.4 .
C32 C33 H33 119.4 .
N3 C34 H34 119.4 .
N3 C34 C35 121.1(2) .
C35 C34 H34 119.4 .
C31 C35 H35 119.7 .
C34 C35 C31 120.5(2) .
C34 C35 H35 119.7 .
N3 C36 H36A 110.1 .
N3 C36 H36B 110.1 .
N3 C36 C37 108.15(18) .
H36A C36 H36B 108.4 .
C37 C36 H36A 110.1 .
C37 C36 H36B 110.1 .
C38 C37 C36 120.9(2) .
C38 C37 C42 119.3(2) .
C42 C37 C36 119.7(2) .
C37 C38 H38 119.9 .
C37 C38 C39 120.2(2) .
C39 C38 H38 119.9 .
C38 C39 H39 119.8 .
C40 C39 C38 120.4(2) .
C40 C39 H39 119.8 .
C39 C40 C41 119.2(2) .
C39 C40 C43 120.5(2) .
C41 C40 C43 120.2(2) .
C40 C41 H41 119.8 .
C42 C41 C40 120.4(2) .
C42 C41 H41 119.8 .
C37 C42 H42 119.8 .
C41 C42 C37 120.4(2) .
C41 C42 H42 119.8 .
N4 C43 C40 108.01(17) .
N4 C43 H43A 110.1 .
N4 C43 H43B 110.1 .
C40 C43 H43A 110.1 .
C40 C43 H43B 110.1 .
H43A C43 H43B 108.4 .
N4 C44 H44 119.6 .
N4 C44 C45 120.8(2) .
C45 C44 H44 119.6 .
C44 C45 H45 119.7 .
C44 C45 C46 120.5(2) .
C46 C45 H45 119.7 .
C45 C46 C3 121.81(19) .
C47 C46 C3 121.3(2) .
C47 C46 C45 116.89(19) .
C46 C47 H47 119.9 .
C48 C47 C46 120.1(2) .
C48 C47 H47 119.9 .
N4 C48 C47 121.4(2) .
N4 C48 H48 119.3 .
C47 C48 H48 119.3 .
C50 C49 C54 119.4(4) .
C50 C49 C58 121.4(6) .
C58 C49 C54 119.2(4) .
C49 C50 H50 119.8 .
C51 C50 C49 120.3(6) .
C51 C50 H50 119.8 .
C50 C51 H51 119.7 .
C50 C51 C52 120.7(4) .
C52 C51 H51 119.7 .
C51 C52 H52 118.9 .
C53 C52 C51 122.1(4) .
C53 C52 H52 118.9 .
C52 C53 C54 117.4(5) .
C52 C53 C55 122.4(4) 2_566
C54 C53 C55 120.2(4) 2_566
C49 C54 C53 120.0(4) .
C55 C54 C49 119.6(4) .
C55 C54 C53 120.4(5) .
C54 C55 C53 119.4(4) 2_566
C56 C55 C53 122.9(4) 2_566
C56 C55 C54 117.7(5) .
C55 C56 H56 118.8 .
C57 C56 C55 122.4(4) .
C57 C56 H56 118.8 .
C56 C57 H57 120.1 .
C58 C57 C56 119.8(4) .
C58 C57 H57 120.1 .
C49 C58 H58 119.4 .
C57 C58 C49 121.3(6) .
C57 C58 H58 119.4 .
F1 C59 F3 106.18(18) .
F1 C59 C60 113.62(19) .
F2 C59 F1 106.04(19) .
F2 C59 F3 106.16(18) .
F2 C59 C60 114.53(19) .
F3 C59 C60 109.73(19) .
O1 C60 C59 114.0(2) .
O2 C60 O1 130.4(2) .
O2 C60 C59 115.5(2) .
F4 C61 F5 106.8(2) .
F4 C61 F6 106.8(2) .
F4 C61 C62 113.4(2) .
F5 C61 F6 106.86(19) .
F5 C61 C62 113.4(2) .
F6 C61 C62 109.20(19) .
O3 C62 O4 129.5(2) .
O3 C62 C61 115.3(2) .
O4 C62 C61 115.0(2) .
F7 C63 F8 107.1(2) .
F7 C63 F9 105.7(2) .
F7 C63 C64 111.7(2) .
F8 C63 F9 106.1(2) .
F8 C63 C64 114.70(19) .
F9 C63 C64 110.9(2) .
O5 C64 O6 130.4(2) .
O5 C64 C63 114.1(2) .
O6 C64 C63 115.5(2) .
F10 C65 F12 104.1(8) .
F10 C65 C66 115.2(6) .
F11 C65 F10 107.4(7) .
F11 C65 F12 100.0(6) .
F11 C65 C66 118.0(7) .
F12 C65 C66 110.2(7) .
O7 C66 C65 114.5(6) .
O8 C66 O7 126.8(6) .
O8 C66 C65 118.7(7) .
F10A C65A C66A 116.0(19) .
F11A C65A F10A 102.0(15) .
F11A C65A F12A 118.5(15) .
F11A C65A C66A 120.9(17) .
F12A C65A F10A 91.2(14) .
F12A C65A C66A 104.7(18) .
O7A C66A O8A 122(3) .
O7A C66A C65A 113(2) .
C65A C66A O8A 109.3(18) .
C67 O9 H9A 109.5 .
O9 C67 H67A 109.5 .
O9 C67 H67B 109.5 .
O9 C67 H67C 109.5 .
H67A C67 H67B 109.5 .
H67A C67 H67C 109.5 .
H67B C67 H67C 109.5 .
C68 O10 H10A 109.5 .
O10 C68 H68A 109.5 .
O10 C68 H68B 109.5 .
O10 C68 H68C 109.5 .
H68A C68 H68B 109.5 .
H68A C68 H68C 109.5 .
H68B C68 H68C 109.5 .

loop_
_geom_bond_atom_site_label_1
_geom_bond_atom_site_label_2
_geom_bond_distance
_geom_bond_site_symmetry_2
N1 C9 1.352(3) .
N1 C10 1.340(3) .
N1 C12 1.486(3) .
N2 C19 1.487(3) .
N2 C20 1.349(3) .
N2 C24 1.336(3) .
N3 C33 1.347(3) .
N3 C34 1.342(3) .
N3 C36 1.495(3) .
N4 C43 1.497(3) .
N4 C44 1.350(3) .
N4 C48 1.338(3) .
C1 C2 1.394(3) .
C1 C6 1.398(3) .
C1 C7 1.482(3) .
C2 H2 0.9500 .
C2 C3 1.396(3) .
C3 C4 1.398(3) .
C3 C46 1.484(3) .
C4 H4 0.9500 .
C4 C5 1.404(3) .
C5 C6 1.396(3) .
C5 C29 1.496(3) 2_566
C6 H6 0.9500 .
C7 C8 1.402(3) .
C7 C11 1.395(3) .
C8 H8 0.9500 .
C8 C9 1.369(3) .
C9 H9 0.9500 .
C10 H10 0.9500 .
C10 C11 1.371(3) .
C11 H11 0.9500 .
C12 H12A 0.9900 .
C12 H12B 0.9900 .
C12 C13 1.514(3) .
C13 C14 1.388(3) .
C13 C18 1.390(3) .
C14 H14 0.9500 .
C14 C15 1.394(3) .
C15 H15 0.9500 .
C15 C16 1.387(3) .
C16 C17 1.395(3) .
C16 C19 1.513(3) .
C17 H17 0.9500 .
C17 C18 1.380(3) .
C18 H18 0.9500 .
C19 H19A 0.9900 .
C19 H19B 0.9900 .
C20 H20 0.9500 .
C20 C21 1.366(3) .
C21 H21 0.9500 .
C21 C22 1.397(3) .
C22 C23 1.387(3) .
C22 C25 1.480(3) .
C23 H23 0.9500 .
C23 C24 1.377(3) .
C24 H24 0.9500 .
C25 C26 1.392(3) .
C25 C30 1.397(3) .
C26 H26 0.9500 .
C26 C27 1.392(3) .
C27 C28 1.401(3) .
C27 C31 1.485(3) .
C28 H28 0.9500 .
C28 C29 1.402(3) .
C29 C30 1.400(3) .
C30 H30 0.9500 .
C31 C32 1.399(3) .
C31 C35 1.394(3) .
C32 H32 0.9500 .
C32 C33 1.367(3) .
C33 H33 0.9500 .
C34 H34 0.9500 .
C34 C35 1.372(3) .
C35 H35 0.9500 .
C36 H36A 0.9900 .
C36 H36B 0.9900 .
C36 C37 1.506(4) .
C37 C38 1.388(3) .
C37 C42 1.392(4) .
C38 H38 0.9500 .
C38 C39 1.390(4) .
C39 H39 0.9500 .
C39 C40 1.387(3) .
C40 C41 1.394(3) .
C40 C43 1.508(3) .
C41 H41 0.9500 .
C41 C42 1.378(4) .
C42 H42 0.9500 .
C43 H43A 0.9900 .
C43 H43B 0.9900 .
C44 H44 0.9500 .
C44 C45 1.370(3) .
C45 H45 0.9500 .
C45 C46 1.403(3) .
C46 C47 1.399(3) .
C47 H47 0.9500 .
C47 C48 1.375(3) .
C48 H48 0.9500 .
C49 C50 1.407(6) .
C49 C54 1.426(7) .
C49 C58 1.412(6) .
C50 H50 0.9500 .
C50 C51 1.371(6) .
C51 H51 0.9500 .
C51 C52 1.400(7) .
C52 H52 0.9500 .
C52 C53 1.391(6) .
C53 C54 1.444(6) .
C53 C55 1.468(7) 2_566
C54 C55 1.424(6) .
C55 C56 1.401(6) .
C56 H56 0.9500 .
C56 C57 1.393(7) .
C57 H57 0.9500 .
C57 C58 1.354(6) .
C58 H58 0.9500 .
F1 C59 1.345(3) .
F2 C59 1.329(3) .
F3 C59 1.349(3) .
O1 C60 1.252(3) .
O2 C60 1.241(3) .
C59 C60 1.544(3) .
F4 C61 1.336(3) .
F5 C61 1.341(3) .
F6 C61 1.345(3) .
O3 C62 1.240(3) .
O4 C62 1.242(3) .
C61 C62 1.544(3) .
F7 C63 1.321(3) .
F8 C63 1.324(3) .
F9 C63 1.327(3) .
O5 C64 1.233(3) .
O6 C64 1.249(3) .
C63 C64 1.549(3) .
F10 C65 1.295(8) .
F11 C65 1.285(9) .
F12 C65 1.400(11) .
O7 C66 1.246(9) .
O8 C66 1.223(9) .
C65 C66 1.517(10) .
F10A C65A 1.53(2) .
F11A C65A 1.178(17) .
F12A C65A 1.293(19) .
O7A C66A 1.18(2) .
O8A C66A 1.66(4) .
C65A C66A 1.54(3) .
O9 H9A 0.8400 .
O9 C67 1.365(5) .
C67 H67A 0.9800 .
C67 H67B 0.9800 .
C67 H67C 0.9800 .
O10 H10A 0.8400 .
O10 C68 1.407(5) .
C68 H68A 0.9800 .
C68 H68B 0.9800 .
C68 H68C 0.9800 .

loop_
_geom_hbond_atom_site_label_D
_geom_hbond_atom_site_label_H
_geom_hbond_atom_site_label_A
_geom_hbond_distance_DH
_geom_hbond_distance_HA
_geom_hbond_distance_DA
_geom_hbond_angle_DHA
_geom_hbond_publ_flag
O10 H10A O8A 0.84 2.09 2.917(13) 166.4 yes

loop_
_geom_torsion_atom_site_label_1
_geom_torsion_atom_site_label_2
_geom_torsion_atom_site_label_3
_geom_torsion_atom_site_label_4
_geom_torsion
_geom_torsion_site_symmetry_1
_geom_torsion_site_symmetry_4
N1 C10 C11 C7 0.2(3) . .
N1 C12 C13 C14 119.8(2) . .
N1 C12 C13 C18 -55.7(2) . .
N2 C20 C21 C22 0.7(4) . .
N3 C34 C35 C31 2.1(4) . .
N3 C36 C37 C38 100.1(2) . .
N3 C36 C37 C42 -76.1(3) . .
N4 C44 C45 C46 0.8(4) . .
C1 C2 C3 C4 0.8(3) . .
C1 C2 C3 C46 -178.63(18) . .
C1 C7 C8 C9 -174.4(2) . .
C1 C7 C11 C10 174.41(19) . .
C2 C1 C6 C5 -0.2(3) . .
C2 C1 C7 C8 -20.8(3) . .
C2 C1 C7 C11 161.1(2) . .
C2 C3 C4 C5 0.5(3) . .
C2 C3 C46 C45 10.0(3) . .
C2 C3 C46 C47 -171.0(2) . .
C3 C4 C5 C6 -1.6(3) . .
C3 C4 C5 C29 177.27(18) . 2_566
C3 C46 C47 C48 -177.1(2) . .
C4 C3 C46 C45 -169.4(2) . .
C4 C3 C46 C47 9.6(3) . .
C4 C5 C6 C1 1.4(3) . .
C5 C29 C30 C25 179.20(19) 2_566 .
C6 C1 C2 C3 -1.0(3) . .
C6 C1 C7 C8 157.7(2) . .
C6 C1 C7 C11 -20.5(3) . .
C7 C1 C2 C3 177.51(18) . .
C7 C1 C6 C5 -178.68(18) . .
C7 C8 C9 N1 -0.3(3) . .
C8 C7 C11 C10 -3.8(3) . .
C9 N1 C10 C11 3.5(3) . .
C9 N1 C12 C13 -65.7(2) . .
C10 N1 C9 C8 -3.5(3) . .
C10 N1 C12 C13 106.6(2) . .
C11 C7 C8 C9 3.8(3) . .
C12 N1 C9 C8 168.8(2) . .
C12 N1 C10 C11 -168.66(19) . .
C12 C13 C14 C15 -173.13(19) . .
C12 C13 C18 C17 173.33(19) . .
C13 C14 C15 C16 -0.4(3) . .
C14 C13 C18 C17 -2.3(3) . .
C14 C15 C16 C17 -1.7(3) . .
C14 C15 C16 C19 175.0(2) . .
C15 C16 C17 C18 1.9(3) . .
C15 C16 C19 N2 -123.9(2) . .
C16 C17 C18 C13 0.1(3) . .
C17 C16 C19 N2 52.8(2) . .
C18 C13 C14 C15 2.5(3) . .
C19 N2 C20 C21 -171.5(2) . .
C19 N2 C24 C23 171.0(2) . .
C19 C16 C17 C18 -174.81(19) . .
C20 N2 C19 C16 65.5(3) . .
C20 N2 C24 C23 -2.3(3) . .
C20 C21 C22 C23 -3.2(4) . .
C20 C21 C22 C25 173.8(2) . .
C21 C22 C23 C24 3.0(3) . .
C21 C22 C25 C26 27.7(3) . .
C21 C22 C25 C30 -149.5(2) . .
C22 C23 C24 N2 -0.3(3) . .
C22 C25 C26 C27 -176.08(19) . .
C22 C25 C30 C29 176.57(19) . .
C23 C22 C25 C26 -155.5(2) . .
C23 C22 C25 C30 27.4(3) . .
C24 N2 C19 C16 -108.0(2) . .
C24 N2 C20 C21 2.1(4) . .
C25 C22 C23 C24 -174.0(2) . .
C25 C26 C27 C28 -0.5(3) . .
C25 C26 C27 C31 176.76(19) . .
C26 C25 C30 C29 -0.6(3) . .
C26 C27 C28 C29 -0.5(3) . .
C26 C27 C31 C32 -17.1(3) . .
C26 C27 C31 C35 164.8(2) . .
C27 C28 C29 C5 -178.66(19) . 2_566
C27 C28 C29 C30 1.0(3) . .
C27 C31 C32 C33 -175.0(2) . .
C27 C31 C35 C34 173.8(2) . .
C28 C27 C31 C32 160.1(2) . .
C28 C27 C31 C35 -18.0(3) . .
C28 C29 C30 C25 -0.4(3) . .
C29 C5 C6 C1 -177.46(19) 2_566 .
C30 C25 C26 C27 1.1(3) . .
C31 C27 C28 C29 -177.78(19) . .
C31 C32 C33 N3 0.4(4) . .
C32 C31 C35 C34 -4.3(3) . .
C33 N3 C34 C35 1.6(4) . .
C33 N3 C36 C37 -72.7(3) . .
C34 N3 C33 C32 -2.8(4) . .
C34 N3 C36 C37 101.1(3) . .
C35 C31 C32 C33 3.1(4) . .
C36 N3 C33 C32 171.1(2) . .
C36 N3 C34 C35 -172.2(2) . .
C36 C37 C38 C39 -173.88(19) . .
C36 C37 C42 C41 173.8(2) . .
C37 C38 C39 C40 -0.1(3) . .
C38 C37 C42 C41 -2.4(3) . .
C38 C39 C40 C41 -2.1(3) . .
C38 C39 C40 C43 174.65(19) . .
C39 C40 C41 C42 1.9(3) . .
C39 C40 C43 N4 -101.3(2) . .
C40 C41 C42 C37 0.3(3) . .
C41 C40 C43 N4 75.4(2) . .
C42 C37 C38 C39 2.3(3) . .
C43 N4 C44 C45 -170.1(2) . .
C43 N4 C48 C47 169.5(2) . .
C43 C40 C41 C42 -174.8(2) . .
C44 N4 C43 C40 78.2(2) . .
C44 N4 C48 C47 -1.8(3) . .
C44 C45 C46 C3 176.6(2) . .
C44 C45 C46 C47 -2.4(3) . .
C45 C46 C47 C48 1.9(3) . .
C46 C3 C4 C5 179.97(18) . .
C46 C47 C48 N4 0.1(3) . .
C48 N4 C43 C40 -93.2(2) . .
C48 N4 C44 C45 1.3(3) . .
C49 C50 C51 C52 0.2(5) . .
C49 C54 C55 C53 179.9(3) . 2_566
C49 C54 C55 C56 -0.8(4) . .
C50 C49 C54 C53 0.2(5) . .
C50 C49 C54 C55 -179.1(3) . .
C50 C49 C58 C57 179.5(3) . .
C50 C51 C52 C53 0.5(6) . .
C51 C52 C53 C54 -0.9(5) . .
C51 C52 C53 C55 179.6(3) . 2_566
C52 C53 C54 C49 0.5(4) . .
C52 C53 C54 C55 179.8(3) . .
C53 C54 C55 C53 0.6(5) . 2_566
C53 C54 C55 C56 179.9(3) . .
C53 C55 C56 C57 -180.0(3) 2_566 .
C54 C49 C50 C51 -0.6(5) . .
C54 C49 C58 C57 -0.2(5) . .
C54 C55 C56 C57 0.8(5) . .
C55 C53 C54 C49 -179.9(3) 2_566 .
C55 C53 C54 C55 -0.6(5) 2_566 .
C55 C56 C57 C58 -0.4(5) . .
C56 C57 C58 C49 0.1(5) . .
C58 C49 C50 C51 179.8(3) . .
C58 C49 C54 C53 179.9(3) . .
C58 C49 C54 C55 0.6(5) . .
F1 C59 C60 O1 -34.2(3) . .
F1 C59 C60 O2 148.8(2) . .
F2 C59 C60 O1 -156.2(2) . .
F2 C59 C60 O2 26.7(3) . .
F3 C59 C60 O1 84.5(2) . .
F3 C59 C60 O2 -92.5(2) . .
F4 C61 C62 O3 149.1(2) . .
F4 C61 C62 O4 -35.7(3) . .
F5 C61 C62 O3 27.0(3) . .
F5 C61 C62 O4 -157.8(2) . .
F6 C61 C62 O3 -92.0(2) . .
F6 C61 C62 O4 83.2(2) . .
F7 C63 C64 O5 -43.9(3) . .
F7 C63 C64 O6 136.0(2) . .
F8 C63 C64 O5 -166.1(2) . .
F8 C63 C64 O6 13.8(3) . .
F9 C63 C64 O5 73.8(3) . .
F9 C63 C64 O6 -106.3(3) . .
F10 C65 C66 O7 -143.4(9) . .
F10 C65 C66 O8 33.9(12) . .
F11 C65 C66 O7 -14.7(10) . .
F11 C65 C66 O8 162.6(7) . .
F12 C65 C66 O7 99.1(8) . .
F12 C65 C66 O8 -83.5(9) . .
F10A C65A C66A O7A -107(3) . .
F10A C65A C66A O8A 33(3) . .
F11A C65A C66A O7A 18(4) . .
F11A C65A C66A O8A 157.0(16) . .
F12A C65A C66A O7A 155(3) . .
F12A C65A C66A O8A -66(3) . .

loop_
_smtbx_masks_void_nr
_smtbx_masks_void_average_x
_smtbx_masks_void_average_y
_smtbx_masks_void_average_z
_smtbx_masks_void_volume
_smtbx_masks_void_count_electrons
1 0.000 0.500 1.000 321.3 92.7
